data_2227817
loop_
_publ_author_name
'Weil, Matthias'

_publ_section_title
;
 The <i>cyclo</i>-tetraphosphate Cd~2~P~4~O~12~, a member of the
 isotypic series <i>M</i>~2~P~4~O~12~ (<i>M</i> = Mg, Mn, Fe, Co, Ni,
 Cu)
;
_journal_coeditor_code MG2104
_journal_issue 11
_journal_name_full 'Acta Crystallographica Section E'
_journal_page_first i75
_journal_paper_doi 10.1107/S1600536810040195
_journal_volume 66
_journal_year 2010
_chemical_formula_iupac 'Cd2 P4 O 12'
_chemical_formula_structural 'Cd2 (P4 O 12)'
_chemical_formula_sum 'Cd2 O12 P4'
_chemical_formula_weight 540.68
_chemical_name_systematic
;
dicadmium <i>cyclo</i>-tetraphosphate
;
_space_group_IT_number 15
_symmetry_cell_setting monoclinic
_symmetry_space_group_name_Hall '-C 2yc'
_symmetry_space_group_name_H-M 'C 1 2/c 1'
_atom_sites_solution_primary direct
_atom_sites_solution_secondary difmap
_audit_creation_method SHELXL-97
_cell_angle_alpha 90.00
_cell_angle_beta 119.4020(10)
_cell_angle_gamma 90.00
_cell_formula_units_Z 4
_cell_length_a 12.3342(2)
_cell_length_b 8.6373(2)
_cell_length_c 10.4037(2)
_cell_measurement_reflns_used 9733
_cell_measurement_temperature 296(2)
_cell_measurement_theta_max 40.090
_cell_measurement_theta_min 3.026
_cell_volume 965.59(3)
_computing_cell_refinement 'SAINT (Bruker, 2008)'
_computing_data_collection 'APEX2 (Bruker, 2008)'
_computing_data_reduction 'SAINT (Bruker, 2008)'
_computing_molecular_graphics 'ATOMS for Windows (Dowty, 2006)'
_computing_publication_material 'SHELXL97 (Sheldrick, 2008)'
_computing_structure_refinement 'SHELXL97 (Sheldrick, 2008)'
_computing_structure_solution 'SHELXS97 (Sheldrick, 2008)'
_diffrn_ambient_temperature 296(2)
_diffrn_measured_fraction_theta_full 0.993
_diffrn_measured_fraction_theta_max 0.993
_diffrn_measurement_device_type 'Bruker APEXII CCD'
_diffrn_measurement_method '\w and \f'
_diffrn_radiation_monochromator graphite
_diffrn_radiation_source 'fine-focus sealed tube'
_diffrn_radiation_type MoK\a
_diffrn_radiation_wavelength 0.71073
_diffrn_reflns_av_R_equivalents 0.0360
_diffrn_reflns_av_sigmaI/netI 0.0298
_diffrn_reflns_limit_h_max 22
_diffrn_reflns_limit_h_min -22
_diffrn_reflns_limit_k_max 15
_diffrn_reflns_limit_k_min -13
_diffrn_reflns_limit_l_max 18
_diffrn_reflns_limit_l_min -18
_diffrn_reflns_number 11480
_diffrn_reflns_theta_full 40.10
_diffrn_reflns_theta_max 40.10
_diffrn_reflns_theta_min 3.03
_diffrn_standards_number 0
_exptl_absorpt_coefficient_mu 5.133
_exptl_absorpt_correction_T_max 0.5779
_exptl_absorpt_correction_T_min 0.2595
_exptl_absorpt_correction_type multi-scan
_exptl_absorpt_process_details '(SADABS; Bruker, 2008)'
_exptl_crystal_colour colourless
_exptl_crystal_density_diffrn 3.719
_exptl_crystal_density_method 'not measured'
_exptl_crystal_description fragment
_exptl_crystal_F_000 1008
_exptl_crystal_size_max 0.36
_exptl_crystal_size_mid 0.24
_exptl_crystal_size_min 0.12
_refine_diff_density_max 2.076
_refine_diff_density_min -1.043
_refine_ls_extinction_coef 0.0306(6)
_refine_ls_extinction_expression Fc^*^=kFc[1+0.001xFc^2^\l^3^/sin(2\q)]^-1/4^
_refine_ls_extinction_method 'SHELXL97 (Sheldrick, 2008)'
_refine_ls_goodness_of_fit_ref 1.233
_refine_ls_matrix_type full
_refine_ls_number_parameters 85
_refine_ls_number_reflns 3001
_refine_ls_number_restraints 0
_refine_ls_restrained_S_all 1.233
_refine_ls_R_factor_all 0.0232
_refine_ls_R_factor_gt 0.0226
_refine_ls_shift/su_max 0.001
_refine_ls_shift/su_mean 0.000
_refine_ls_structure_factor_coef Fsqd
_refine_ls_weighting_details 'calc w=1/[\s^2^(Fo^2^)+(0.0182P)^2^+0.8730P] where P=(Fo^2^+2Fc^2^)/3'
_refine_ls_weighting_scheme calc
_refine_ls_wR_factor_gt 0.0539
_refine_ls_wR_factor_ref 0.0542
_reflns_number_gt 2936
_reflns_number_total 3001
_reflns_threshold_expression I>2\s(I)
_cod_data_source_file mg2104.cif
_cod_data_source_block I
_cod_original_sg_symbol_H-M 'C 2/c'
_cod_database_code 2227817
_cod_database_fobs_code 2227817

loop_
_symmetry_equiv_pos_as_xyz
'x, y, z'
'-x, y, -z+1/2'
'x+1/2, y+1/2, z'
'-x+1/2, y+1/2, -z+1/2'
'-x, -y, -z'
'x, -y, z-1/2'
'-x+1/2, -y+1/2, -z'
'x+1/2, -y+1/2, z-1/2'

loop_
_atom_site_type_symbol
_atom_site_label
_atom_site_fract_x
_atom_site_fract_y
_atom_site_fract_z
_atom_site_U_iso_or_equiv
_atom_site_adp_type
_atom_site_calc_flag
_atom_site_refinement_flags
_atom_site_occupancy
_atom_site_disorder_assembly
_atom_site_disorder_group
Cd Cd1 0.5000 0.463931(16) 0.2500 0.01089(4) Uani d S 1 . .
Cd Cd2 0.2500 0.2500 0.0000 0.00995(4) Uani d S 1 . .
P P1 -0.01063(3) 0.27016(4) 0.02086(4) 0.00915(6) Uani d . 1 . .
P P2 0.18879(3) 0.50069(4) 0.19159(3) 0.00957(6) Uani d . 1 . .
O O1 -0.04856(12) 0.13811(15) 0.07757(14) 0.0192(2) Uani d . 1 . .
O O2 0.04150(11) 0.24122(13) -0.08092(13) 0.01274(17) Uani d . 1 . .
O O3 0.12504(11) 0.61475(16) 0.05498(13) 0.0208(2) Uani d . 1 . .
O O4 0.08602(11) 0.37174(16) 0.15789(13) 0.0188(2) Uani d . 1 . .
O O5 0.21814(13) 0.57449(17) 0.33127(13) 0.0203(2) Uani d . 1 . .
O O6 0.29305(9) 0.42682(14) 0.17838(12) 0.01323(16) Uani d . 1 . .

loop_
_atom_site_aniso_label
_atom_site_aniso_U_11
_atom_site_aniso_U_22
_atom_site_aniso_U_33
_atom_site_aniso_U_12
_atom_site_aniso_U_13
_atom_site_aniso_U_23
Cd1 0.01110(6) 0.00998(7) 0.01157(6) 0.000 0.00555(4) 0.000
Cd2 0.01135(6) 0.01049(7) 0.00858(6) 0.00011(3) 0.00534(4) 0.00030(3)
P1 0.01011(12) 0.00779(13) 0.01007(12) 0.00002(9) 0.00536(9) 0.00080(9)
P2 0.00955(12) 0.00927(14) 0.00907(11) 0.00068(10) 0.00393(9) -0.00214(9)
O1 0.0242(5) 0.0138(5) 0.0198(4) -0.0032(4) 0.0111(4) 0.0051(4)
O2 0.0118(4) 0.0150(5) 0.0129(4) -0.0001(3) 0.0072(3) -0.0029(3)
O3 0.0209(5) 0.0247(6) 0.0205(5) 0.0139(4) 0.0132(4) 0.0109(4)
O4 0.0198(4) 0.0225(5) 0.0176(4) -0.0106(4) 0.0120(4) -0.0095(4)
O5 0.0245(5) 0.0202(6) 0.0146(4) -0.0011(4) 0.0084(4) -0.0098(4)
O6 0.0102(3) 0.0129(4) 0.0156(4) 0.0016(3) 0.0056(3) -0.0030(3)

loop_
_atom_type_symbol
_atom_type_description
_atom_type_scat_dispersion_real
_atom_type_scat_dispersion_imag
_atom_type_scat_source
O O 0.0106 0.0060 'International Tables Vol C Tables 4.2.6.8 and 6.1.1.4'
P P 0.1023 0.0942 'International Tables Vol C Tables 4.2.6.8 and 6.1.1.4'
Cd Cd -0.8075 1.2024 'International Tables Vol C Tables 4.2.6.8 and 6.1.1.4'

loop_
_geom_angle_atom_site_label_1
_geom_angle_atom_site_label_2
_geom_angle_atom_site_label_3
_geom_angle_site_symmetry_1
_geom_angle_site_symmetry_3
_geom_angle
_geom_angle_publ_flag
O1 Cd1 O1 4 3 93.10(7) ?
O1 Cd1 O6 4 2_655 90.95(4) ?
O1 Cd1 O6 3 2_655 100.06(4) ?
O1 Cd1 O6 4 . 100.06(4) ?
O1 Cd1 O6 3 . 90.95(4) ?
O6 Cd1 O6 2_655 . 164.00(6) ?
O1 Cd1 O2 4 7 174.69(4) ?
O1 Cd1 O2 3 7 91.90(5) ?
O6 Cd1 O2 2_655 7 86.40(4) ?
O6 Cd1 O2 . 7 81.64(4) ?
O1 Cd1 O2 4 8_556 91.90(5) ?
O1 Cd1 O2 3 8_556 174.69(4) ?
O6 Cd1 O2 2_655 8_556 81.64(4) ?
O6 Cd1 O2 . 8_556 86.40(4) ?
O2 Cd1 O2 7 8_556 83.17(6) ?
O5 Cd2 O5 4_545 6_565 180.0 ?
O5 Cd2 O6 4_545 7 93.87(5) ?
O5 Cd2 O6 6_565 7 86.13(5) ?
O5 Cd2 O6 4_545 . 86.13(5) ?
O5 Cd2 O6 6_565 . 93.87(5) ?
O6 Cd2 O6 7 . 180.00(5) ?
O5 Cd2 O2 4_545 7 90.06(5) ?
O5 Cd2 O2 6_565 7 89.94(5) ?
O6 Cd2 O2 7 7 95.37(4) ?
O6 Cd2 O2 . 7 84.63(4) ?
O5 Cd2 O2 4_545 . 89.94(5) ?
O5 Cd2 O2 6_565 . 90.06(5) ?
O6 Cd2 O2 7 . 84.63(4) ?
O6 Cd2 O2 . . 95.37(4) ?
O2 Cd2 O2 7 . 180.00(6) ?
O1 P1 O2 . . 119.08(8) ?
O1 P1 O3 . 5_565 107.89(8) ?
O2 P1 O3 . 5_565 109.73(6) ?
O1 P1 O4 . . 108.33(7) ?
O2 P1 O4 . . 109.24(6) ?
O3 P1 O4 5_565 . 101.05(8) ?
O5 P2 O6 . . 118.14(7) ?
O5 P2 O3 . . 113.12(8) ?
O6 P2 O3 . . 104.61(6) ?
O5 P2 O4 . . 107.83(7) ?
O6 P2 O4 . . 107.92(7) ?
O3 P2 O4 . . 104.28(8) ?
P1 O1 Cd1 . 3_445 148.67(8) ?
P1 O2 Cd2 . . 121.90(7) ?
P1 O2 Cd1 . 7 129.45(7) ?
Cd2 O2 Cd1 . 7 95.30(4) ?
P1 O3 P2 5_565 . 139.93(8) ?
P2 O4 P1 . . 138.17(8) ?
P2 O5 Cd2 . 4 162.37(10) ?
P2 O6 Cd2 . . 119.78(6) ?
P2 O6 Cd1 . . 140.75(7) ?
Cd2 O6 Cd1 . . 97.83(4) ?

loop_
_geom_bond_atom_site_label_1
_geom_bond_atom_site_label_2
_geom_bond_site_symmetry_2
_geom_bond_distance
_geom_bond_publ_flag
Cd1 O1 4 2.1875(12) ?
Cd1 O1 3 2.1875(12) y
Cd1 O6 2_655 2.3034(10) ?
Cd1 O6 . 2.3034(10) y
Cd1 O2 7 2.3690(11) y
Cd1 O2 8_556 2.3690(11) ?
Cd1 Cd2 . 3.4370 ?
Cd1 Cd2 2_655 3.4370 ?
Cd2 O5 4_545 2.2037(12) y
Cd2 O5 6_565 2.2037(12) ?
Cd2 O6 7 2.2563(11) ?
Cd2 O6 . 2.2563(11) y
Cd2 O2 7 2.2809(11) ?
Cd2 O2 . 2.2809(11) y
Cd2 Cd1 7 3.4370 ?
P1 O1 . 1.4624(12) y
P1 O2 . 1.5052(11) y
P1 O3 5_565 1.5840(12) y
P1 O4 . 1.5983(11) y
P2 O5 . 1.4604(12) y
P2 O6 . 1.5011(11) y
P2 O3 . 1.5848(12) y
P2 O4 . 1.5918(12) y
O1 Cd1 3_445 2.1875(12) ?
O2 Cd1 7 2.3690(11) ?
O3 P1 5_565 1.5840(12) ?
O5 Cd2 4 2.2037(12) ?
